data_7233305
loop_
_publ_author_name
'Weekes, Rohan J.'
'Hawes, Chris S.'

_publ_section_title
;
 Synthesis, coordination chemistry and photophysical properties of
 naphtho-fused pyrazole ligands
;
_journal_issue 34
_journal_name_full CrystEngComm
_journal_page_first 5152
_journal_paper_doi 10.1039/C9CE01074B
_journal_volume 21
_journal_year 2019
_chemical_formula_moiety 'C16 H11 Cu N5 O6'
_chemical_formula_sum 'C16 H11 Cu N5 O6'
_chemical_formula_weight 432.84
_space_group_crystal_system triclinic
_space_group_IT_number 2
_space_group_name_Hall '-P 1'
_space_group_name_H-M_alt 'P -1'
_symmetry_space_group_name_Hall '-P 1'
_symmetry_space_group_name_H-M 'P -1'
_atom_sites_solution_hydrogens geom
_atom_sites_solution_primary dual
_audit_creation_date 2019-06-20
_audit_creation_method
;
Olex2 1.2
(compiled 2018.05.29 svn.r3508 for OlexSys, GUI svn.r5506)
;
_audit_update_record
;
2019-07-06 deposited with the CCDC.    2019-08-01 downloaded from the CCDC.
;
_cell_angle_alpha 84.043(2)
_cell_angle_beta 89.244(2)
_cell_angle_gamma 63.9420(10)
_cell_formula_units_Z 2
_cell_length_a 7.8817(4)
_cell_length_b 8.3565(4)
_cell_length_c 13.6764(7)
_cell_measurement_reflns_used 7725
_cell_measurement_temperature 150(2)
_cell_measurement_theta_max 30.66
_cell_measurement_theta_min 3.00
_cell_volume 804.31(7)
_computing_cell_refinement 'SAINT V8.38A (2016)'
_computing_data_reduction 'SAINT V8.38A (2016)'
_computing_molecular_graphics 'Olex2 (Dolomanov et al., 2009)'
_computing_publication_material 'Olex2 (Dolomanov et al., 2009)'
_computing_structure_refinement 'ShelXL (Sheldrick, 2015)'
_computing_structure_solution 'ShelXT (Sheldrick, 2015)'
_diffrn_ambient_temperature 150.0
_diffrn_detector_area_resol_mean 8
_diffrn_measured_fraction_theta_full 0.995
_diffrn_measured_fraction_theta_max 0.993
_diffrn_measurement_device_type 'Bruker SMART APEX CCD area detector'
_diffrn_measurement_method '\w and \f scans'
_diffrn_radiation_monochromator graphite
_diffrn_radiation_type MoK\a
_diffrn_radiation_wavelength 0.71073
_diffrn_reflns_av_R_equivalents 0.0257
_diffrn_reflns_av_unetI/netI 0.0284
_diffrn_reflns_Laue_measured_fraction_full 0.995
_diffrn_reflns_Laue_measured_fraction_max 0.993
_diffrn_reflns_limit_h_max 11
_diffrn_reflns_limit_h_min -11
_diffrn_reflns_limit_k_max 12
_diffrn_reflns_limit_k_min -11
_diffrn_reflns_limit_l_max 18
_diffrn_reflns_limit_l_min -19
_diffrn_reflns_number 14528
_diffrn_reflns_point_group_measured_fraction_full 0.995
_diffrn_reflns_point_group_measured_fraction_max 0.993
_diffrn_reflns_theta_full 25.242
_diffrn_reflns_theta_max 30.709
_diffrn_reflns_theta_min 2.730
_diffrn_source 'sealed tube'
_diffrn_standards_number 0
_exptl_absorpt_coefficient_mu 1.408
_exptl_absorpt_correction_T_max 0.7461
_exptl_absorpt_correction_T_min 0.6727
_exptl_absorpt_correction_type multi-scan
_exptl_absorpt_process_details
'SADABS-2016/2 (Bruker,2016/2) was used for absorption correction. wR2(int) was 0.0483 before and 0.0384 after correction. The Ratio of minimum to maximum transmission is 0.9016. The \l/2 correction factor is 0.00150.'
_exptl_crystal_colour green
_exptl_crystal_colour_primary green
_exptl_crystal_density_diffrn 1.787
_exptl_crystal_description block
_exptl_crystal_F_000 438
_exptl_crystal_size_max 0.27
_exptl_crystal_size_mid 0.26
_exptl_crystal_size_min 0.15
_refine_diff_density_max 0.422
_refine_diff_density_min -0.381
_refine_diff_density_rms 0.067
_refine_ls_extinction_method none
_refine_ls_goodness_of_fit_ref 1.055
_refine_ls_hydrogen_treatment constr
_refine_ls_matrix_type full
_refine_ls_number_parameters 253
_refine_ls_number_reflns 4956
_refine_ls_number_restraints 0
_refine_ls_restrained_S_all 1.055
_refine_ls_R_factor_all 0.0378
_refine_ls_R_factor_gt 0.0285
_refine_ls_shift/su_max 0.001
_refine_ls_shift/su_mean 0.000
_refine_ls_structure_factor_coef Fsqd
_refine_ls_weighting_details 'w=1/[\s^2^(Fo^2^)+(0.0253P)^2^+0.4793P] where P=(Fo^2^+2Fc^2^)/3'
_refine_ls_weighting_scheme calc
_refine_ls_wR_factor_gt 0.0631
_refine_ls_wR_factor_ref 0.0666
_reflns_Friedel_coverage 0.000
_reflns_number_gt 4265
_reflns_number_total 4956
_reflns_threshold_expression 'I > 2\s(I)'
_cod_data_source_file c9ce01074b2.cif
_cod_data_source_block 3
_cod_depositor_comments 'Adding full bibliography for 7233301--7233306.cif.'
_cod_database_code 7233305
_shelx_shelxl_version_number 2017/1
_shelx_space_group_comment
;
The symmetry employed for this shelxl refinement is uniquely defined
by the following loop, which should always be used as a source of
symmetry information in preference to the above space-group names.
They are only intended as comments.
;
_shelx_estimated_absorpt_t_max 0.817
_shelx_estimated_absorpt_t_min 0.702
_olex2_refinement_description
;
1. Fixed Uiso
 At 1.2 times of:
  All C(H) groups
2.a Aromatic/amide H refined with riding coordinates:
 C1(H1), C2(H2), C3(H3), C4(H4), C6(H6), C8(H8), C9(H9), C11(H11), C12(H12),
 C13(H13), C14(H14)
;
_olex2_submission_special_instructions 'No special instructions were received'

loop_
_space_group_symop_operation_xyz
'x, y, z'
'-x, -y, -z'

loop_
_atom_site_label
_atom_site_type_symbol
_atom_site_fract_x
_atom_site_fract_y
_atom_site_fract_z
_atom_site_U_iso_or_equiv
_atom_site_adp_type
_atom_site_occupancy
_atom_site_site_symmetry_order
_atom_site_calc_flag
_atom_site_refinement_flags_posn
Cu1 Cu 0.52758(3) 0.19993(2) 0.80410(2) 0.01537(5) Uani 1 1 d .
O1 O 0.66804(18) -0.06104(14) 0.84862(8) 0.0225(2) Uani 1 1 d .
O2 O 0.7582(2) -0.00523(17) 0.70498(10) 0.0358(3) Uani 1 1 d .
O3 O 0.89015(19) -0.27613(16) 0.77978(10) 0.0315(3) Uani 1 1 d .
O4 O 0.31308(17) 0.16845(16) 0.75168(8) 0.0228(2) Uani 1 1 d .
O5 O 0.25832(18) 0.21441(17) 0.90427(9) 0.0267(3) Uani 1 1 d .
O6 O 0.06427(18) 0.16048(18) 0.81706(9) 0.0301(3) Uani 1 1 d .
N3 N 0.65867(17) 0.26734(16) 0.90181(9) 0.0141(2) Uani 1 1 d .
N2 N 0.52938(17) 0.53064(15) 0.80010(9) 0.0140(2) Uani 1 1 d .
N1 N 0.47184(17) 0.44084(15) 0.73979(9) 0.0138(2) Uani 1 1 d .
N4 N 0.77819(19) -0.11838(17) 0.77565(10) 0.0205(3) Uani 1 1 d .
N5 N 0.20662(18) 0.18172(17) 0.82620(9) 0.0181(2) Uani 1 1 d .
C1 C 0.7563(2) 0.16465(19) 0.98325(11) 0.0163(3) Uani 1 1 d .
H1 H 0.770378 0.045381 0.995693 0.020 Uiso 1 1 calc R
C2 C 0.8362(2) 0.2286(2) 1.04906(11) 0.0180(3) Uani 1 1 d .
H2 H 0.903530 0.154949 1.106559 0.022 Uiso 1 1 calc R
C3 C 0.8167(2) 0.4027(2) 1.02990(11) 0.0188(3) Uani 1 1 d .
H3 H 0.872585 0.448136 1.073949 0.023 Uiso 1 1 calc R
C4 C 0.7162(2) 0.50939(19) 0.94687(11) 0.0173(3) Uani 1 1 d .
H4 H 0.701067 0.628709 0.932459 0.021 Uiso 1 1 calc R
C5 C 0.6383(2) 0.43547(18) 0.88534(10) 0.0137(2) Uani 1 1 d .
C6 C 0.4722(2) 0.70412(18) 0.76460(11) 0.0160(3) Uani 1 1 d .
H6 H 0.494236 0.791067 0.794692 0.019 Uiso 1 1 calc R
C7 C 0.3760(2) 0.73091(18) 0.67672(11) 0.0151(3) Uani 1 1 d .
C8 C 0.2910(2) 0.88216(19) 0.60468(11) 0.0182(3) Uani 1 1 d .
H8 H 0.285811 0.994779 0.615243 0.022 Uiso 1 1 calc R
C9 C 0.2184(2) 0.86074(19) 0.52131(11) 0.0181(3) Uani 1 1 d .
H9 H 0.162738 0.960134 0.472372 0.022 Uiso 1 1 calc R
C10 C 0.22206(19) 0.69160(19) 0.50359(11) 0.0157(3) Uani 1 1 d .
C11 C 0.1457(2) 0.6769(2) 0.41437(11) 0.0189(3) Uani 1 1 d .
H11 H 0.087986 0.779214 0.367414 0.023 Uiso 1 1 calc R
C12 C 0.1539(2) 0.5152(2) 0.39456(11) 0.0210(3) Uani 1 1 d .
H12 H 0.099372 0.507385 0.334765 0.025 Uiso 1 1 calc R
C13 C 0.2417(2) 0.3633(2) 0.46185(11) 0.0203(3) Uani 1 1 d .
H13 H 0.249491 0.251850 0.446852 0.024 Uiso 1 1 calc R
C14 C 0.3174(2) 0.3733(2) 0.55016(11) 0.0172(3) Uani 1 1 d .
H14 H 0.377941 0.268722 0.595344 0.021 Uiso 1 1 calc R
C15 C 0.30520(19) 0.53790(19) 0.57331(10) 0.0143(2) Uani 1 1 d .
C16 C 0.38090(19) 0.56250(18) 0.66260(10) 0.0135(2) Uani 1 1 d .

loop_
_atom_site_aniso_label
_atom_site_aniso_U_11
_atom_site_aniso_U_22
_atom_site_aniso_U_33
_atom_site_aniso_U_23
_atom_site_aniso_U_13
_atom_site_aniso_U_12
Cu1 0.02075(9) 0.01398(8) 0.01503(9) -0.00138(6) -0.00106(6) -0.01099(7)
O1 0.0362(6) 0.0166(5) 0.0171(5) -0.0027(4) 0.0010(5) -0.0136(5)
O2 0.0459(8) 0.0262(6) 0.0292(7) 0.0025(5) 0.0132(6) -0.0118(6)
O3 0.0332(7) 0.0171(5) 0.0374(7) -0.0076(5) -0.0081(6) -0.0036(5)
O4 0.0293(6) 0.0336(6) 0.0166(5) -0.0050(4) 0.0037(4) -0.0237(5)
O5 0.0334(7) 0.0353(7) 0.0183(5) -0.0082(5) 0.0030(5) -0.0204(6)
O6 0.0250(6) 0.0418(7) 0.0312(7) 0.0020(6) -0.0012(5) -0.0231(6)
N3 0.0149(5) 0.0127(5) 0.0154(5) -0.0015(4) 0.0005(4) -0.0066(4)
N2 0.0162(6) 0.0135(5) 0.0146(5) -0.0018(4) -0.0019(4) -0.0086(5)
N1 0.0163(6) 0.0141(5) 0.0135(5) -0.0024(4) -0.0012(4) -0.0087(5)
N4 0.0236(6) 0.0180(6) 0.0213(6) -0.0032(5) -0.0034(5) -0.0102(5)
N5 0.0209(6) 0.0171(6) 0.0182(6) 0.0006(5) -0.0002(5) -0.0107(5)
C1 0.0177(7) 0.0145(6) 0.0167(6) -0.0005(5) 0.0002(5) -0.0073(5)
C2 0.0181(7) 0.0185(6) 0.0158(6) 0.0001(5) -0.0026(5) -0.0069(6)
C3 0.0188(7) 0.0205(7) 0.0190(7) -0.0042(5) -0.0015(5) -0.0100(6)
C4 0.0193(7) 0.0155(6) 0.0194(7) -0.0028(5) -0.0017(5) -0.0095(6)
C5 0.0142(6) 0.0135(6) 0.0140(6) -0.0011(5) -0.0001(5) -0.0067(5)
C6 0.0177(6) 0.0124(6) 0.0185(7) -0.0016(5) -0.0008(5) -0.0070(5)
C7 0.0146(6) 0.0135(6) 0.0174(6) -0.0027(5) 0.0009(5) -0.0060(5)
C8 0.0171(7) 0.0133(6) 0.0222(7) -0.0012(5) -0.0010(5) -0.0051(5)
C9 0.0160(6) 0.0150(6) 0.0190(7) 0.0010(5) -0.0012(5) -0.0034(5)
C10 0.0115(6) 0.0179(6) 0.0161(6) -0.0020(5) 0.0012(5) -0.0049(5)
C11 0.0152(6) 0.0234(7) 0.0149(7) -0.0013(5) -0.0008(5) -0.0058(6)
C12 0.0186(7) 0.0298(8) 0.0159(7) -0.0070(6) 0.0016(5) -0.0109(6)
C13 0.0229(7) 0.0238(7) 0.0184(7) -0.0082(6) 0.0042(6) -0.0128(6)
C14 0.0193(7) 0.0182(6) 0.0160(7) -0.0031(5) 0.0031(5) -0.0097(6)
C15 0.0122(6) 0.0159(6) 0.0148(6) -0.0029(5) 0.0021(5) -0.0060(5)
C16 0.0116(6) 0.0138(6) 0.0150(6) -0.0019(5) 0.0016(5) -0.0054(5)

loop_
_atom_type_symbol
_atom_type_description
_atom_type_scat_dispersion_real
_atom_type_scat_dispersion_imag
_atom_type_scat_source
C C 0.0033 0.0016 'International Tables Vol C Tables 4.2.6.8 and 6.1.1.4'
H H 0.0000 0.0000 'International Tables Vol C Tables 4.2.6.8 and 6.1.1.4'
Cu Cu 0.3201 1.2651 'International Tables Vol C Tables 4.2.6.8 and 6.1.1.4'
N N 0.0061 0.0033 'International Tables Vol C Tables 4.2.6.8 and 6.1.1.4'
O O 0.0106 0.0060 'International Tables Vol C Tables 4.2.6.8 and 6.1.1.4'

loop_
_geom_angle_atom_site_label_1
_geom_angle_atom_site_label_2
_geom_angle_atom_site_label_3
_geom_angle
O1 Cu1 O2 57.88(4)
O4 Cu1 O1 91.76(5)
O4 Cu1 O2 94.95(5)
N3 Cu1 O1 93.30(5)
N3 Cu1 O2 108.91(5)
N3 Cu1 O4 154.46(5)
N3 Cu1 N1 82.33(5)
N1 Cu1 O1 160.45(5)
N1 Cu1 O2 105.44(5)
N1 Cu1 O4 100.40(5)
N4 O1 Cu1 101.62(9)
N4 O2 Cu1 84.31(9)
N5 O4 Cu1 104.09(8)
C1 N3 Cu1 126.47(10)
C5 N3 Cu1 114.66(10)
C5 N3 C1 118.80(12)
N1 N2 C5 118.48(11)
C6 N2 N1 112.21(11)
C6 N2 C5 129.29(12)
N2 N1 Cu1 110.23(9)
C16 N1 Cu1 144.39(10)
C16 N1 N2 104.89(11)
O2 N4 O1 116.13(13)
O3 N4 O1 119.33(14)
O3 N4 O2 124.53(15)
O5 N5 O4 116.96(12)
O6 N5 O4 119.24(13)
O6 N5 O5 123.80(13)
N3 C1 H1 119.2
N3 C1 C2 121.52(13)
C2 C1 H1 119.2
C1 C2 H2 120.5
C1 C2 C3 118.96(14)
C3 C2 H2 120.5
C2 C3 H3 120.0
C4 C3 C2 119.99(14)
C4 C3 H3 120.0
C3 C4 H4 121.3
C3 C4 C5 117.33(13)
C5 C4 H4 121.3
N3 C5 N2 113.56(12)
N3 C5 C4 123.37(13)
C4 C5 N2 123.07(12)
N2 C6 H6 126.5
N2 C6 C7 106.99(12)
C7 C6 H6 126.5
C6 C7 C8 132.68(13)
C6 C7 C16 105.79(12)
C16 C7 C8 121.45(13)
C7 C8 H8 121.0
C9 C8 C7 118.05(13)
C9 C8 H8 121.0
C8 C9 H9 118.9
C8 C9 C10 122.27(14)
C10 C9 H9 118.9
C11 C10 C9 119.66(13)
C11 C10 C15 118.85(13)
C15 C10 C9 121.47(13)
C10 C11 H11 119.7
C12 C11 C10 120.56(14)
C12 C11 H11 119.7
C11 C12 H12 119.9
C11 C12 C13 120.28(14)
C13 C12 H12 119.9
C12 C13 H13 119.7
C14 C13 C12 120.60(14)
C14 C13 H13 119.7
C13 C14 H14 120.0
C13 C14 C15 120.10(14)
C15 C14 H14 120.0
C10 C15 C16 115.85(12)
C14 C15 C10 119.53(13)
C14 C15 C16 124.54(13)
N1 C16 C7 110.08(12)
N1 C16 C15 128.96(12)
C7 C16 C15 120.87(13)

loop_
_geom_bond_atom_site_label_1
_geom_bond_atom_site_label_2
_geom_bond_distance
Cu1 O1 1.9933(11)
Cu1 O2 2.4001(13)
Cu1 O4 1.9757(11)
Cu1 N3 1.9685(12)
Cu1 N1 1.9711(12)
O1 N4 1.3001(18)
O2 N4 1.2396(18)
O3 N4 1.2180(17)
O4 N5 1.2940(16)
O5 N5 1.2452(17)
O6 N5 1.2203(17)
N3 C1 1.3464(19)
N3 C5 1.3369(17)
N2 N1 1.3734(15)
N2 C5 1.4008(18)
N2 C6 1.3513(17)
N1 C16 1.3487(18)
C1 H1 0.9500
C1 C2 1.380(2)
C2 H2 0.9500
C2 C3 1.390(2)
C3 H3 0.9500
C3 C4 1.380(2)
C4 H4 0.9500
C4 C5 1.3864(19)
C6 H6 0.9500
C6 C7 1.374(2)
C7 C8 1.426(2)
C7 C16 1.4238(18)
C8 H8 0.9500
C8 C9 1.345(2)
C9 H9 0.9500
C9 C10 1.446(2)
C10 C11 1.408(2)
C10 C15 1.418(2)
C11 H11 0.9500
C11 C12 1.379(2)
C12 H12 0.9500
C12 C13 1.393(2)
C13 H13 0.9500
C13 C14 1.381(2)
C14 H14 0.9500
C14 C15 1.4052(19)
C15 C16 1.4382(19)
